data_4134462
loop_
_publ_author_name
'Chen, Lizhuang'
'Liao, Wei-Qiang'
'Ai, Yong'
'Li, Junyi'
'Deng, Siyu'
'Hou, Yunlong'
'Tang, Yuan-Yuan'

_publ_section_title
;
 Precise Molecular Design Toward Organic-Inorganic Zinc Chloride
 ABX<sub>3</sub> Ferroelectrics.
;
_journal_issue 13
_journal_name_full 'Journal of the American Chemical Society'
_journal_page_first 6236
_journal_page_last 6243
_journal_paper_doi 10.1021/jacs.0c00315
_journal_volume 142
_journal_year 2020
_chemical_formula_moiety 'Cl3 Zn, C4 H11 Br N'
_chemical_formula_sum 'C4 H11 Br Cl3 N Zn'
_chemical_formula_weight 324.77
_space_group_crystal_system orthorhombic
_space_group_IT_number 26
_space_group_name_Hall 'P 2c -2'
_space_group_name_H-M_alt 'P m c 21'
_atom_sites_solution_hydrogens difmap
_audit_creation_method SHELXL-2014/7
_cell_angle_alpha 90
_cell_angle_beta 90
_cell_angle_gamma 90
_cell_formula_units_Z 4
_cell_length_a 7.1748(4)
_cell_length_b 9.1116(5)
_cell_length_c 17.2922(10)
_cell_measurement_reflns_used 4312
_cell_measurement_temperature 293(2)
_cell_measurement_theta_max 29.6510
_cell_measurement_theta_min 3.2350
_cell_volume 1130.46(11)
_computing_structure_refinement 'SHELXL-2014/7 (Sheldrick, 2014)'
_diffrn_ambient_temperature 293(2)
_diffrn_measured_fraction_theta_full 0.998
_diffrn_measured_fraction_theta_max 0.979
_diffrn_measurement_device_type 'XtaLAB Synergy R, DW system, HyPix'
_diffrn_measurement_method 'four-circle diffractometer'
_diffrn_radiation_type MoK\a
_diffrn_radiation_wavelength 0.71073
_diffrn_reflns_av_R_equivalents 0.0618
_diffrn_reflns_av_unetI/netI 0.0623
_diffrn_reflns_Laue_measured_fraction_full 0.998
_diffrn_reflns_Laue_measured_fraction_max 0.979
_diffrn_reflns_limit_h_max 9
_diffrn_reflns_limit_h_min -8
_diffrn_reflns_limit_k_max 11
_diffrn_reflns_limit_k_min -11
_diffrn_reflns_limit_l_max 20
_diffrn_reflns_limit_l_min -21
_diffrn_reflns_number 5700
_diffrn_reflns_point_group_measured_fraction_full 0.999
_diffrn_reflns_point_group_measured_fraction_max 0.980
_diffrn_reflns_theta_full 25.242
_diffrn_reflns_theta_max 27.248
_diffrn_reflns_theta_min 2.527
_diffrn_source 'Rotating-anode X-ray tube'
_exptl_absorpt_coefficient_mu 6.357
_exptl_absorpt_correction_T_max 1.00000
_exptl_absorpt_correction_T_min 0.33460
_exptl_absorpt_correction_type multi-scan
_exptl_absorpt_process_details 'CrysAlisPro 1.171.39.46 (Rigaku OD, 2018)'
_exptl_crystal_colour Colourless
_exptl_crystal_density_diffrn 1.908
_exptl_crystal_description Prism
_exptl_crystal_F_000 632
_exptl_crystal_size_max 0.210
_exptl_crystal_size_mid 0.210
_exptl_crystal_size_min 0.200
_refine_diff_density_max 1.545
_refine_diff_density_min -2.085
_refine_diff_density_rms 0.308
_refine_ls_abs_structure_details
;
 Refined as an inversion twin.
;
_refine_ls_abs_structure_Flack 0.098(4)
_refine_ls_extinction_method none
_refine_ls_goodness_of_fit_ref 1.043
_refine_ls_hydrogen_treatment constr
_refine_ls_matrix_type full
_refine_ls_number_parameters 116
_refine_ls_number_reflns 2426
_refine_ls_number_restraints 19
_refine_ls_restrained_S_all 1.057
_refine_ls_R_factor_all 0.0712
_refine_ls_R_factor_gt 0.0611
_refine_ls_shift/su_max 0.000
_refine_ls_shift/su_mean 0.000
_refine_ls_structure_factor_coef Fsqd
_refine_ls_weighting_details 'w=1/[\s^2^(Fo^2^)+(0.1239P)^2^] where P=(Fo^2^+2Fc^2^)/3'
_refine_ls_weighting_scheme calc
_refine_ls_wR_factor_gt 0.1633
_refine_ls_wR_factor_ref 0.1693
_reflns_Friedel_coverage 0.935
_reflns_Friedel_fraction_full 0.999
_reflns_Friedel_fraction_max 0.981
_reflns_number_gt 2072
_reflns_number_total 2426
_reflns_threshold_expression 'I > 2\s(I)'
_cod_data_source_file ja0c00315_si_007.cif
_cod_data_source_block '[(CH3)3NCH2Br]ZnCl3-293K'
_cod_depositor_comments 'Adding full bibliography for 4134460--4134466.cif.'
_cod_database_code 4134462
_shelx_shelxl_version_number 2014/7
_shelx_space_group_comment
;
The symmetry employed for this shelxl refinement is uniquely defined
by the following loop, which should always be used as a source of
symmetry information in preference to the above space-group names.
They are only intended as comments.
;
_shelx_estimated_absorpt_t_min 0.349
_shelx_estimated_absorpt_t_max 0.363

loop_
_space_group_symop_operation_xyz
'x, y, z'
'-x, -y, z+1/2'
'x, -y, z+1/2'
'-x, y, z'

loop_
_atom_site_label
_atom_site_type_symbol
_atom_site_fract_x
_atom_site_fract_y
_atom_site_fract_z
_atom_site_U_iso_or_equiv
_atom_site_adp_type
_atom_site_occupancy
_atom_site_site_symmetry_order
_atom_site_calc_flag
_atom_site_refinement_flags_posn
_atom_site_refinement_flags_adp
_atom_site_refinement_flags_occupancy
_atom_site_disorder_assembly
_atom_site_disorder_group
Zn1 Zn 0.0000 0.34183(17) 0.23790(10) 0.0326(4) Uani 1 2 d S T P . .
Zn2 Zn 0.5000 0.24727(17) 0.27836(10) 0.0314(4) Uani 1 2 d S T P . .
Br1 Br 0.0598(7) 0.9160(6) 0.5182(3) 0.1183(17) Uani 0.5 1 d . U P . .
Br2 Br 0.5000 0.8370(4) 0.1664(2) 0.1198(13) Uani 1 2 d S T P . .
Cl1 Cl 0.0000 0.3413(4) 0.3653(2) 0.0434(8) Uani 1 2 d S T P . .
Cl2 Cl 0.0000 0.5524(4) 0.1716(3) 0.0473(9) Uani 1 2 d S T P . .
Cl3 Cl 0.2536(3) 0.2068(3) 0.19136(14) 0.0407(6) Uani 1 1 d . . . . .
Cl4 Cl 0.5000 0.0666(4) 0.3650(2) 0.0434(8) Uani 1 2 d S T P . .
Cl5 Cl 0.5000 0.4789(4) 0.3168(2) 0.0403(8) Uani 1 2 d S T P . .
N1 N 0.0000 0.8352(12) 0.3584(10) 0.044(3) Uani 1 2 d S T P . .
N2 N 0.5000 0.6166(17) 0.0533(8) 0.043(3) Uani 1 2 d S TU P . .
C1 C 0.0000 0.9694(19) 0.4120(12) 0.056(5) Uani 1 2 d S T P . .
H1A H 0.1061 1.0281 0.4025 0.067 Uiso 1 1 d R U . . .
C2 C 0.167(2) 0.7438(16) 0.3730(18) 0.100(8) Uani 1 1 d . . . . .
H2A H 0.1600 0.6621 0.3374 0.151 Uiso 1 1 d R U . . .
H2B H 0.2760 0.8022 0.3613 0.151 Uiso 1 1 d R U . . .
H2C H 0.1760 0.7071 0.4252 0.151 Uiso 1 1 d R U . . .
C3 C 0.0000 0.901(3) 0.2838(11) 0.084(7) Uani 1 2 d S T P . .
H3A H 0.0000 0.8244 0.2448 0.127 Uiso 1 2 d R U P . .
H3B H -0.1099 0.9608 0.2779 0.127 Uiso 1 1 d R U . . .
C4 C 0.5000 0.641(2) 0.1391(9) 0.047(4) Uani 1 2 d S T P . .
H4A H 0.3913 0.5933 0.1605 0.056 Uiso 1 1 d R U . . .
C5 C 0.3299(17) 0.676(2) 0.0173(9) 0.079(5) Uani 1 1 d . . . . .
H5A H 0.3274 0.7807 0.0248 0.119 Uiso 1 1 d R U . . .
H5B H 0.3315 0.6539 -0.0374 0.119 Uiso 1 1 d R U . . .
H5C H 0.2205 0.6323 0.0405 0.119 Uiso 1 1 d R U . . .
C6 C 0.5000 0.454(3) 0.044(2) 0.101(9) Uani 1 2 d S TU P . .
H6A H 0.6099 0.4114 0.0669 0.151 Uiso 1 1 d R U . . .
H6C H 0.5000 0.4331 -0.0113 0.151 Uiso 1 2 d R U P . .

loop_
_atom_site_aniso_label
_atom_site_aniso_U_11
_atom_site_aniso_U_22
_atom_site_aniso_U_33
_atom_site_aniso_U_23
_atom_site_aniso_U_13
_atom_site_aniso_U_12
Zn1 0.0253(8) 0.0376(8) 0.0348(8) 0.0023(7) 0.000 0.000
Zn2 0.0253(8) 0.0333(7) 0.0356(8) 0.0007(6) 0.000 0.000
Br1 0.119(2) 0.1225(19) 0.1129(19) 0.0012(10) -0.0006(10) -0.0018(10)
Br2 0.161(3) 0.0893(19) 0.110(3) -0.0391(18) 0.000 0.000
Cl1 0.0402(19) 0.054(2) 0.0362(18) 0.0071(16) 0.000 0.000
Cl2 0.0388(19) 0.0443(19) 0.059(2) 0.0149(17) 0.000 0.000
Cl3 0.0205(11) 0.0547(14) 0.0469(14) -0.0104(13) -0.0043(9) 0.0037(10)
Cl4 0.044(2) 0.0376(16) 0.048(2) 0.0071(17) 0.000 0.000
Cl5 0.046(2) 0.0318(15) 0.043(2) -0.0028(14) 0.000 0.000
N1 0.022(6) 0.025(5) 0.086(11) 0.003(6) 0.000 0.000
N2 0.040(7) 0.056(7) 0.034(7) 0.003(6) 0.000 0.000
C1 0.063(11) 0.035(7) 0.071(13) -0.017(9) 0.000 0.000
C2 0.046(9) 0.056(8) 0.20(3) 0.006(11) -0.021(12) 0.020(6)
C3 0.15(2) 0.083(14) 0.024(9) -0.004(10) 0.000 0.000
C4 0.049(9) 0.064(10) 0.027(7) -0.002(7) 0.000 0.000
C5 0.030(7) 0.149(16) 0.058(8) 0.048(9) -0.009(6) -0.001(8)
C6 0.11(2) 0.054(11) 0.14(3) 0.006(15) 0.000 0.000

loop_
_atom_type_symbol
_atom_type_description
_atom_type_scat_dispersion_real
_atom_type_scat_dispersion_imag
_atom_type_scat_source
C C 0.0033 0.0016 'International Tables Vol C Tables 4.2.6.8 and 6.1.1.4'
H H 0.0000 0.0000 'International Tables Vol C Tables 4.2.6.8 and 6.1.1.4'
N N 0.0061 0.0033 'International Tables Vol C Tables 4.2.6.8 and 6.1.1.4'
Cl Cl 0.1484 0.1585 'International Tables Vol C Tables 4.2.6.8 and 6.1.1.4'
Br Br -0.2901 2.4595 'International Tables Vol C Tables 4.2.6.8 and 6.1.1.4'
Zn Zn 0.2839 1.4301 'International Tables Vol C Tables 4.2.6.8 and 6.1.1.4'

loop_
_geom_angle_atom_site_label_1
_geom_angle_atom_site_label_2
_geom_angle_atom_site_label_3
_geom_angle
_geom_angle_site_symmetry_1
_geom_angle_site_symmetry_3
_geom_angle_publ_flag
Cl1 Zn1 Cl2 120.99(17) . . ?
Cl1 Zn1 Cl3 110.05(10) . . ?
Cl2 Zn1 Cl3 105.96(11) . . ?
Cl1 Zn1 Cl3 110.05(10) . 4 ?
Cl2 Zn1 Cl3 105.96(11) . 4 ?
Cl3 Zn1 Cl3 102.14(13) . 4 ?
Cl5 Zn2 Cl4 120.19(15) . . ?
Cl5 Zn2 Cl3 110.00(10) . . ?
Cl4 Zn2 Cl3 108.36(10) . . ?
Cl5 Zn2 Cl3 110.00(10) . 4_655 ?
Cl4 Zn2 Cl3 108.36(10) . 4_655 ?
Cl3 Zn2 Cl3 97.54(13) . 4_655 ?
Br1 Br1 C1 77.3(2) 4 . ?
Zn1 Cl3 Zn2 106.41(11) . . ?
C3 N1 C2 112.9(15) . . ?
C3 N1 C2 112.9(15) . 4 ?
C2 N1 C2 108.1(15) . 4 ?
C3 N1 C1 102.4(15) . . ?
C2 N1 C1 110.2(13) . . ?
C2 N1 C1 110.2(13) 4 . ?
C5 N2 C5 112.1(14) . 4_655 ?
C5 N2 C6 108.4(13) . . ?
C5 N2 C6 108.4(13) 4_655 . ?
C5 N2 C4 111.4(10) . . ?
C5 N2 C4 111.4(10) 4_655 . ?
C6 N2 C4 104.9(19) . . ?
N1 C1 Br1 111.7(12) . 4 ?
N1 C1 Br1 111.7(12) . . ?
Br1 C1 Br1 25.4(4) 4 . ?
N2 C4 Br2 113.2(12) . . ?

loop_
_geom_bond_atom_site_label_1
_geom_bond_atom_site_label_2
_geom_bond_distance
_geom_bond_site_symmetry_2
_geom_bond_publ_flag
Zn1 Cl1 2.203(4) . ?
Zn1 Cl2 2.235(4) . ?
Zn1 Cl3 2.339(2) . ?
Zn1 Cl3 2.339(2) 4 ?
Zn2 Cl5 2.213(4) . ?
Zn2 Cl4 2.227(4) . ?
Zn2 Cl3 2.350(2) . ?
Zn2 Cl3 2.350(2) 4_655 ?
Br1 Br1 0.858(10) 4 ?
Br1 C1 1.95(2) . ?
Br2 C4 1.850(19) . ?
N1 C3 1.42(3) . ?
N1 C2 1.482(15) . ?
N1 C2 1.482(15) 4 ?
N1 C1 1.53(2) . ?
N2 C5 1.472(14) . ?
N2 C5 1.472(14) 4_655 ?
N2 C6 1.49(3) . ?
N2 C4 1.50(2) . ?
C1 Br1 1.95(2) 4 ?

loop_
_geom_torsion_atom_site_label_1
_geom_torsion_atom_site_label_2
_geom_torsion_atom_site_label_3
_geom_torsion_atom_site_label_4
_geom_torsion
_geom_torsion_site_symmetry_1
_geom_torsion_site_symmetry_2
_geom_torsion_site_symmetry_3
_geom_torsion_site_symmetry_4
_geom_torsion_publ_flag
C3 N1 C1 Br1 166.3(3) . . . 4 ?
C2 N1 C1 Br1 -73.3(13) . . . 4 ?
C2 N1 C1 Br1 45.9(14) 4 . . 4 ?
C3 N1 C1 Br1 -166.3(3) . . . . ?
C2 N1 C1 Br1 -45.9(14) . . . . ?
C2 N1 C1 Br1 73.3(13) 4 . . . ?
C5 N2 C4 Br2 -63.0(11) . . . . ?
C5 N2 C4 Br2 63.0(11) 4_655 . . . ?
C6 N2 C4 Br2 180.000(1) . . . . ?
